data_4105317
loop_
_publ_author_name
'Matthias Scheibitz'
'Haiyan Li'
'Jan Schnorr'
'Alejandro S\'anchez Perucha'
'Michael Bolte'
'Hans-Wolfram Lerner'
'Frieder J\"akle'
'Matthias Wagner'

_publ_section_title
;
 Ferrocenylhydridoborates: Synthesis, Structural Characterization, and
 Application to the Preparation of Ferrocenylborane Polymers
;
_journal_name_full 'Journal of the American Chemical Society'
_journal_page_first 16319
_journal_page_last 16329
_journal_paper_doi 10.1021/ja906575s
_journal_volume 131
_journal_year 2009
_chemical_formula_sum 'C18 H34 B2 Fe N2'
_chemical_formula_weight 355.94
_chemical_name_systematic ?
_space_group_IT_number 2
_symmetry_cell_setting triclinic
_symmetry_space_group_name_Hall '-P 1'
_symmetry_space_group_name_H-M 'P -1'
_atom_sites_solution_hydrogens geom
_atom_sites_solution_primary direct
_atom_sites_solution_secondary difmap
_audit_creation_method SHELXL-97
_cell_angle_alpha 113.82(2)
_cell_angle_beta 97.85(3)
_cell_angle_gamma 92.99(3)
_cell_formula_units_Z 1
_cell_length_a 5.944(2)
_cell_length_b 9.561(3)
_cell_length_c 9.609(3)
_cell_measurement_reflns_used 3779
_cell_measurement_temperature 173(2)
_cell_measurement_theta_max 25.2
_cell_measurement_theta_min 3.8
_cell_volume 491.4(3)
_computing_cell_refinement 'X-Area (Stoe & Cie, 2001)'
_computing_data_collection 'X-Area (Stoe & Cie, 2001)'
_computing_data_reduction 'X-Area (Stoe & Cie, 2001)'
_computing_molecular_graphics 'XP in SHELXTL-Plus (Sheldrick, 1991)'
_computing_publication_material SHELXL97
_computing_structure_refinement 'SHELXL97 (Sheldrick, 1997) '
_computing_structure_solution 'SHELXS97 (Sheldrick, 1990) '
_diffrn_ambient_temperature 173(2)
_diffrn_measured_fraction_theta_full 0.943
_diffrn_measured_fraction_theta_max 0.932
_diffrn_measurement_device_type 'STOE IPDS II two-circle-diffractometer'
_diffrn_measurement_method \w
_diffrn_radiation_monochromator graphite
_diffrn_radiation_source 'fine-focus sealed tube'
_diffrn_radiation_type MoK\a
_diffrn_radiation_wavelength 0.71073
_diffrn_reflns_av_R_equivalents 0.1287
_diffrn_reflns_av_sigmaI/netI 0.1330
_diffrn_reflns_limit_h_max 7
_diffrn_reflns_limit_h_min -7
_diffrn_reflns_limit_k_max 10
_diffrn_reflns_limit_k_min -11
_diffrn_reflns_limit_l_max 11
_diffrn_reflns_limit_l_min -11
_diffrn_reflns_number 3568
_diffrn_reflns_theta_full 25.00
_diffrn_reflns_theta_max 26.03
_diffrn_reflns_theta_min 3.85
_diffrn_standards_decay_% 0
_diffrn_standards_interval_time 0
_diffrn_standards_number 0
_exptl_absorpt_coefficient_mu 0.767
_exptl_absorpt_correction_T_max 0.9554
_exptl_absorpt_correction_T_min 0.6865
_exptl_absorpt_correction_type multi-scan
_exptl_absorpt_process_details 'MULABS (Spek, 1990; Blessing, 1995)'
_exptl_crystal_colour orange
_exptl_crystal_density_diffrn 1.203
_exptl_crystal_description needle
_exptl_crystal_F_000 192
_exptl_crystal_size_max 0.53
_exptl_crystal_size_mid 0.08
_exptl_crystal_size_min 0.06
_refine_diff_density_max 3.014
_refine_diff_density_min -0.839
_refine_diff_density_rms 0.202
_refine_ls_extinction_method none
_refine_ls_goodness_of_fit_ref 1.237
_refine_ls_hydrogen_treatment mixed
_refine_ls_matrix_type full
_refine_ls_number_parameters 106
_refine_ls_number_reflns 1806
_refine_ls_number_restraints 0
_refine_ls_restrained_S_all 1.237
_refine_ls_R_factor_all 0.1506
_refine_ls_R_factor_gt 0.1251
_refine_ls_shift/su_max 0.000
_refine_ls_shift/su_mean 0.000
_refine_ls_structure_factor_coef Fsqd
_refine_ls_weighting_details 'calc w=1/[\s^2^(Fo^2^)+(0.2000P)^2^+0.0000P] where P=(Fo^2^+2Fc^2^)/3'
_refine_ls_weighting_scheme calc
_refine_ls_wR_factor_gt 0.3335
_refine_ls_wR_factor_ref 0.3527
_reflns_number_gt 1279
_reflns_number_total 1806
_reflns_threshold_expression I>2\s(I)
_cod_data_source_file ja906575s_si_005.cif
_cod_data_source_block wa325
_cod_database_code 4105317

loop_
_symmetry_equiv_pos_as_xyz
'x, y, z'
'-x, -y, -z'

loop_
_atom_site_label
_atom_site_type_symbol
_atom_site_fract_x
_atom_site_fract_y
_atom_site_fract_z
_atom_site_U_iso_or_equiv
_atom_site_adp_type
_atom_site_occupancy
_atom_site_symmetry_multiplicity
_atom_site_calc_flag
_atom_site_refinement_flags
Fe1 Fe 0.5000 0.5000 0.0000 0.0302(7) Uani 1 2 d S
N1 N 0.7103(13) 0.7781(8) 0.5370(9) 0.0320(16) Uani 1 1 d .
C1 C 0.8541(18) 0.9295(11) 0.6337(12) 0.042(2) Uani 1 1 d .
H1A H 0.7820 1.0106 0.6108 0.051 Uiso 1 1 calc R
H1B H 1.0059 0.9242 0.6015 0.051 Uiso 1 1 calc R
B1 B 0.7009(18) 0.7477(12) 0.3526(12) 0.034(2) Uani 1 1 d .
H1C H 0.6218 0.8407 0.3321 0.041 Uiso 1 1 calc R
H1D H 0.8760 0.7496 0.3278 0.041 Uiso 1 1 calc R
C2 C 0.890(3) 0.9779(15) 0.8062(14) 0.067(4) Uani 1 1 d .
H2A H 0.9861 1.0772 0.8583 0.100 Uiso 1 1 calc R
H2B H 0.9652 0.9003 0.8314 0.100 Uiso 1 1 calc R
H2C H 0.7416 0.9877 0.8409 0.100 Uiso 1 1 calc R
C3 C 0.8124(17) 0.6512(11) 0.5655(12) 0.039(2) Uani 1 1 d .
H3A H 0.9686 0.6478 0.5434 0.058 Uiso 1 1 calc R
H3B H 0.7201 0.5529 0.4982 0.058 Uiso 1 1 calc R
H3C H 0.8156 0.6692 0.6737 0.058 Uiso 1 1 calc R
C4 C 0.4747(18) 0.7839(11) 0.5705(12) 0.042(2) Uani 1 1 d .
H4A H 0.4077 0.8671 0.5510 0.063 Uiso 1 1 calc R
H4B H 0.4780 0.8027 0.6789 0.063 Uiso 1 1 calc R
H4C H 0.3822 0.6855 0.5038 0.063 Uiso 1 1 calc R
C11 C 0.5555(14) 0.5834(9) 0.2378(9) 0.0276(17) Uani 1 1 d .
C12 C 0.6382(16) 0.4375(10) 0.1700(10) 0.0332(18) Uani 1 1 d .
H12 H 0.7917 0.4187 0.1912 0.040 Uiso 1 1 calc R
C13 C 0.4572(18) 0.3233(10) 0.0656(11) 0.041(2) Uani 1 1 d .
H13 H 0.4690 0.2181 0.0046 0.049 Uiso 1 1 calc R
C14 C 0.2557(19) 0.3991(13) 0.0714(13) 0.048(2) Uani 1 1 d .
H14 H 0.1072 0.3530 0.0152 0.058 Uiso 1 1 calc R
C15 C 0.3174(16) 0.5560(11) 0.1765(12) 0.038(2) Uani 1 1 d .
H15 H 0.2144 0.6317 0.2021 0.046 Uiso 1 1 calc R

loop_
_atom_site_aniso_label
_atom_site_aniso_U_11
_atom_site_aniso_U_22
_atom_site_aniso_U_33
_atom_site_aniso_U_23
_atom_site_aniso_U_13
_atom_site_aniso_U_12
Fe1 0.0388(11) 0.0248(10) 0.0253(11) 0.0089(8) 0.0055(7) 0.0024(7)
N1 0.049(4) 0.017(3) 0.027(4) 0.007(3) 0.006(3) -0.001(3)
C1 0.059(6) 0.024(4) 0.028(5) -0.001(4) -0.004(4) -0.011(4)
B1 0.045(5) 0.029(5) 0.030(6) 0.013(5) 0.008(4) 0.001(4)
C2 0.105(10) 0.044(6) 0.032(7) 0.005(6) -0.004(6) -0.021(6)
C3 0.054(5) 0.028(4) 0.037(5) 0.017(4) 0.001(4) 0.009(4)
C4 0.059(6) 0.032(5) 0.034(5) 0.012(5) 0.013(4) 0.000(4)
C11 0.035(4) 0.020(4) 0.018(4) 0.000(4) 0.001(3) 0.002(3)
C12 0.052(5) 0.021(4) 0.023(5) 0.006(4) 0.004(4) 0.004(3)
C13 0.067(6) 0.022(4) 0.026(5) 0.005(4) 0.008(4) 0.001(4)
C14 0.055(6) 0.047(6) 0.039(6) 0.019(5) 0.002(4) -0.017(5)
C15 0.041(5) 0.034(5) 0.037(5) 0.012(4) 0.010(4) 0.005(4)

loop_
_atom_type_symbol
_atom_type_description
_atom_type_scat_dispersion_real
_atom_type_scat_dispersion_imag
_atom_type_scat_source
C C 0.0033 0.0016 'International Tables Vol C Tables 4.2.6.8 and 6.1.1.4'
H H 0.0000 0.0000 'International Tables Vol C Tables 4.2.6.8 and 6.1.1.4'
B B 0.0013 0.0007 'International Tables Vol C Tables 4.2.6.8 and 6.1.1.4'
Fe Fe 0.3463 0.8444 'International Tables Vol C Tables 4.2.6.8 and 6.1.1.4'
N N 0.0061 0.0033 'International Tables Vol C Tables 4.2.6.8 and 6.1.1.4'

loop_
_geom_angle_atom_site_label_1
_geom_angle_atom_site_label_2
_geom_angle_atom_site_label_3
_geom_angle
_geom_angle_site_symmetry_1
_geom_angle_site_symmetry_3
C14 Fe1 C14 179.999(1) 2_665 .
C14 Fe1 C15 40.7(4) 2_665 2_665
C14 Fe1 C15 139.3(4) . 2_665
C14 Fe1 C15 139.3(4) 2_665 .
C14 Fe1 C15 40.7(4) . .
C15 Fe1 C15 179.999(2) 2_665 .
C14 Fe1 C12 111.8(4) 2_665 .
C14 Fe1 C12 68.2(4) . .
C15 Fe1 C12 112.7(4) 2_665 .
C15 Fe1 C12 67.3(4) . .
C14 Fe1 C12 68.2(4) 2_665 2_665
C14 Fe1 C12 111.8(4) . 2_665
C15 Fe1 C12 67.3(4) 2_665 2_665
C15 Fe1 C12 112.7(4) . 2_665
C12 Fe1 C12 180.000(1) . 2_665
C14 Fe1 C13 139.1(5) 2_665 .
C14 Fe1 C13 40.9(5) . .
C15 Fe1 C13 111.4(4) 2_665 .
C15 Fe1 C13 68.6(4) . .
C12 Fe1 C13 41.1(4) . .
C12 Fe1 C13 138.9(4) 2_665 .
C14 Fe1 C13 40.9(5) 2_665 2_665
C14 Fe1 C13 139.1(5) . 2_665
C15 Fe1 C13 68.6(4) 2_665 2_665
C15 Fe1 C13 111.4(4) . 2_665
C12 Fe1 C13 138.9(4) . 2_665
C12 Fe1 C13 41.1(4) 2_665 2_665
C13 Fe1 C13 179.999(1) . 2_665
C14 Fe1 C11 110.7(4) 2_665 .
C14 Fe1 C11 69.3(4) . .
C15 Fe1 C11 139.4(4) 2_665 .
C15 Fe1 C11 40.6(4) . .
C12 Fe1 C11 40.7(3) . .
C12 Fe1 C11 139.3(3) 2_665 .
C13 Fe1 C11 69.8(3) . .
C13 Fe1 C11 110.2(3) 2_665 .
C14 Fe1 C11 69.3(4) 2_665 2_665
C14 Fe1 C11 110.7(4) . 2_665
C15 Fe1 C11 40.6(4) 2_665 2_665
C15 Fe1 C11 139.4(4) . 2_665
C12 Fe1 C11 139.3(3) . 2_665
C12 Fe1 C11 40.7(3) 2_665 2_665
C13 Fe1 C11 110.2(3) . 2_665
C13 Fe1 C11 69.8(3) 2_665 2_665
C11 Fe1 C11 179.999(1) . 2_665
C4 N1 C3 109.7(7) . .
C4 N1 C1 110.7(7) . .
C3 N1 C1 110.6(7) . .
C4 N1 B1 108.7(7) . .
C3 N1 B1 110.0(7) . .
C1 N1 B1 107.1(6) . .
N1 C1 C2 115.9(8) . .
N1 C1 H1A 108.3 . .
C2 C1 H1A 108.3 . .
N1 C1 H1B 108.3 . .
C2 C1 H1B 108.3 . .
H1A C1 H1B 107.4 . .
C11 B1 N1 111.1(6) . .
C11 B1 H1C 109.4 . .
N1 B1 H1C 109.4 . .
C11 B1 H1D 109.4 . .
N1 B1 H1D 109.4 . .
H1C B1 H1D 108.0 . .
C1 C2 H2A 109.5 . .
C1 C2 H2B 109.5 . .
H2A C2 H2B 109.5 . .
C1 C2 H2C 109.5 . .
H2A C2 H2C 109.5 . .
H2B C2 H2C 109.5 . .
N1 C3 H3A 109.5 . .
N1 C3 H3B 109.5 . .
H3A C3 H3B 109.5 . .
N1 C3 H3C 109.5 . .
H3A C3 H3C 109.5 . .
H3B C3 H3C 109.5 . .
N1 C4 H4A 109.5 . .
N1 C4 H4B 109.5 . .
H4A C4 H4B 109.5 . .
N1 C4 H4C 109.5 . .
H4A C4 H4C 109.5 . .
H4B C4 H4C 109.5 . .
C15 C11 C12 105.1(8) . .
C15 C11 B1 126.9(8) . .
C12 C11 B1 128.0(8) . .
C15 C11 Fe1 68.9(5) . .
C12 C11 Fe1 68.9(5) . .
B1 C11 Fe1 124.0(6) . .
C11 C12 C13 110.5(8) . .
C11 C12 Fe1 70.5(5) . .
C13 C12 Fe1 69.5(5) . .
C11 C12 H12 124.7 . .
C13 C12 H12 124.7 . .
Fe1 C12 H12 127.0 . .
C14 C13 C12 106.3(8) . .
C14 C13 Fe1 69.5(5) . .
C12 C13 Fe1 69.5(5) . .
C14 C13 H13 126.8 . .
C12 C13 H13 126.8 . .
Fe1 C13 H13 125.8 . .
C15 C14 C13 107.7(9) . .
C15 C14 Fe1 69.6(5) . .
C13 C14 Fe1 69.6(6) . .
C15 C14 H14 126.1 . .
C13 C14 H14 126.1 . .
Fe1 C14 H14 126.2 . .
C14 C15 C11 110.3(8) . .
C14 C15 Fe1 69.6(6) . .
C11 C15 Fe1 70.6(5) . .
C14 C15 H15 124.8 . .
C11 C15 H15 124.8 . .
Fe1 C15 H15 126.6 . .

loop_
_geom_bond_atom_site_label_1
_geom_bond_atom_site_label_2
_geom_bond_distance
_geom_bond_site_symmetry_2
Fe1 C14 2.042(10) 2_665
Fe1 C14 2.042(10) .
Fe1 C15 2.042(9) 2_665
Fe1 C15 2.042(9) .
Fe1 C12 2.043(8) .
Fe1 C12 2.043(8) 2_665
Fe1 C13 2.043(9) .
Fe1 C13 2.043(9) 2_665
Fe1 C11 2.064(8) .
Fe1 C11 2.064(8) 2_665
N1 C4 1.478(13) .
N1 C3 1.489(10) .
N1 C1 1.502(11) .
N1 B1 1.668(12) .
C1 C2 1.510(16) .
C1 H1A 0.9900 .
C1 H1B 0.9900 .
B1 C11 1.621(13) .
B1 H1C 1.1000 .
B1 H1D 1.1000 .
C2 H2A 0.9800 .
C2 H2B 0.9800 .
C2 H2C 0.9800 .
C3 H3A 0.9800 .
C3 H3B 0.9800 .
C3 H3C 0.9800 .
C4 H4A 0.9800 .
C4 H4B 0.9800 .
C4 H4C 0.9800 .
C11 C15 1.424(12) .
C11 C12 1.428(11) .
C12 C13 1.433(14) .
C12 H12 0.9500 .
C13 C14 1.428(16) .
C13 H13 0.9500 .
C14 C15 1.422(15) .
C14 H14 0.9500 .
C15 H15 0.9500 .

loop_
_geom_torsion_atom_site_label_1
_geom_torsion_atom_site_label_2
_geom_torsion_atom_site_label_3
_geom_torsion_atom_site_label_4
_geom_torsion
_geom_torsion_site_symmetry_1
C4 N1 C1 C2 63.1(12) .
C3 N1 C1 C2 -58.7(12) .
B1 N1 C1 C2 -178.6(10) .
C4 N1 B1 C11 -62.2(9) .
C3 N1 B1 C11 57.8(9) .
C1 N1 B1 C11 178.2(7) .
N1 B1 C11 C15 92.0(10) .
N1 B1 C11 C12 -91.6(10) .
N1 B1 C11 Fe1 179.8(5) .
C14 Fe1 C11 C15 143.6(6) 2_665
C14 Fe1 C11 C15 -36.4(6) .
C15 Fe1 C11 C15 180.0 2_665
C12 Fe1 C11 C15 -116.6(7) .
C12 Fe1 C11 C15 63.4(7) 2_665
C13 Fe1 C11 C15 -80.2(6) .
C13 Fe1 C11 C15 99.8(6) 2_665
C11 Fe1 C11 C15 107(17) 2_665
C14 Fe1 C11 C12 -99.8(6) 2_665
C14 Fe1 C11 C12 80.2(6) .
C15 Fe1 C11 C12 -63.4(7) 2_665
C15 Fe1 C11 C12 116.6(7) .
C12 Fe1 C11 C12 180.000(3) 2_665
C13 Fe1 C11 C12 36.4(6) .
C13 Fe1 C11 C12 -143.6(6) 2_665
C11 Fe1 C11 C12 -136(17) 2_665
C14 Fe1 C11 B1 22.6(8) 2_665
C14 Fe1 C11 B1 -157.4(8) .
C15 Fe1 C11 B1 59.0(9) 2_665
C15 Fe1 C11 B1 -121.0(9) .
C12 Fe1 C11 B1 122.4(9) .
C12 Fe1 C11 B1 -57.6(9) 2_665
C13 Fe1 C11 B1 158.8(8) .
C13 Fe1 C11 B1 -21.2(8) 2_665
C11 Fe1 C11 B1 -14(18) 2_665
C15 C11 C12 C13 1.7(10) .
B1 C11 C12 C13 -175.3(8) .
Fe1 C11 C12 C13 -58.0(6) .
C15 C11 C12 Fe1 59.7(6) .
B1 C11 C12 Fe1 -117.3(8) .
C14 Fe1 C12 C11 96.7(6) 2_665
C14 Fe1 C12 C11 -83.3(6) .
C15 Fe1 C12 C11 140.9(5) 2_665
C15 Fe1 C12 C11 -39.1(5) .
C12 Fe1 C12 C11 25(28) 2_665
C13 Fe1 C12 C11 -122.0(8) .
C13 Fe1 C12 C11 58.0(8) 2_665
C11 Fe1 C12 C11 179.999(4) 2_665
C14 Fe1 C12 C13 -141.2(6) 2_665
C14 Fe1 C12 C13 38.8(6) .
C15 Fe1 C12 C13 -97.1(6) 2_665
C15 Fe1 C12 C13 82.9(6) .
C12 Fe1 C12 C13 147(29) 2_665
C13 Fe1 C12 C13 180.001(1) 2_665
C11 Fe1 C12 C13 122.0(8) .
C11 Fe1 C12 C13 -58.0(8) 2_665
C11 C12 C13 C14 -1.5(10) .
Fe1 C12 C13 C14 -60.0(6) .
C11 C12 C13 Fe1 58.6(6) .
C14 Fe1 C13 C14 180.0 2_665
C15 Fe1 C13 C14 -142.2(6) 2_665
C15 Fe1 C13 C14 37.8(6) .
C12 Fe1 C13 C14 117.4(8) .
C12 Fe1 C13 C14 -62.6(8) 2_665
C13 Fe1 C13 C14 -147(13) 2_665
C11 Fe1 C13 C14 81.4(6) .
C11 Fe1 C13 C14 -98.6(6) 2_665
C14 Fe1 C13 C12 62.6(8) 2_665
C14 Fe1 C13 C12 -117.4(8) .
C15 Fe1 C13 C12 100.4(6) 2_665
C15 Fe1 C13 C12 -79.6(6) .
C12 Fe1 C13 C12 180.000(2) 2_665
C13 Fe1 C13 C12 95(12) 2_665
C11 Fe1 C13 C12 -36.1(5) .
C11 Fe1 C13 C12 143.9(5) 2_665
C12 C13 C14 C15 0.6(10) .
Fe1 C13 C14 C15 -59.4(7) .
C12 C13 C14 Fe1 60.0(6) .
C14 Fe1 C14 C15 57(14) 2_665
C15 Fe1 C14 C15 179.999(3) 2_665
C12 Fe1 C14 C15 80.1(6) .
C12 Fe1 C14 C15 -99.9(6) 2_665
C13 Fe1 C14 C15 119.0(8) .
C13 Fe1 C14 C15 -61.0(8) 2_665
C11 Fe1 C14 C15 36.3(5) .
C11 Fe1 C14 C15 -143.7(5) 2_665
C14 Fe1 C14 C13 -62(14) 2_665
C15 Fe1 C14 C13 61.0(8) 2_665
C15 Fe1 C14 C13 -119.0(8) .
C12 Fe1 C14 C13 -38.9(6) .
C12 Fe1 C14 C13 141.1(6) 2_665
C13 Fe1 C14 C13 180.0 2_665
C11 Fe1 C14 C13 -82.7(6) .
C11 Fe1 C14 C13 97.3(6) 2_665
C13 C14 C15 C11 0.5(11) .
Fe1 C14 C15 C11 -58.9(6) .
C13 C14 C15 Fe1 59.4(7) .
C12 C11 C15 C14 -1.3(10) .
B1 C11 C15 C14 175.7(8) .
Fe1 C11 C15 C14 58.4(7) .
C12 C11 C15 Fe1 -59.7(6) .
B1 C11 C15 Fe1 117.4(8) .
C14 Fe1 C15 C14 180.001(2) 2_665
C15 Fe1 C15 C14 -47(17) 2_665
C12 Fe1 C15 C14 -82.4(6) .
C12 Fe1 C15 C14 97.6(6) 2_665
C13 Fe1 C15 C14 -38.0(6) .
C13 Fe1 C15 C14 142.0(6) 2_665
C11 Fe1 C15 C14 -121.6(8) .
C11 Fe1 C15 C14 58.4(8) 2_665
C14 Fe1 C15 C11 -58.4(8) 2_665
C14 Fe1 C15 C11 121.6(8) .
C15 Fe1 C15 C11 75(17) 2_665
C12 Fe1 C15 C11 39.2(5) .
C12 Fe1 C15 C11 -140.8(5) 2_665
C13 Fe1 C15 C11 83.6(5) .
C13 Fe1 C15 C11 -96.4(5) 2_665
C11 Fe1 C15 C11 180.001(2) 2_665
